data_4329337
loop_
_publ_author_name
'Harald Stueger'
'Thomas Mitterfellner'
'Roland Fischer'
'Christoph Walkner'
'Matthias Patz'
'Stephan Wieber'

_publ_section_title
;
 Partial Halogenation of Cyclic and Branched Perhydropentasilanes
;
_journal_name_full 'Inorganic Chemistry'
_journal_page_first 6173
_journal_page_last 6179
_journal_paper_doi 10.1021/ic300214y
_journal_volume 51
_journal_year 2012
_chemical_formula_moiety 'C12 H17 Cl9 Si5'
_chemical_formula_sum 'C12 H17 Cl9 Si5'
_chemical_formula_weight 620.76
_chemical_melting_point 397
_chemical_name_common (4-t-Butyl-2,6-dimethylphenyl)nonachloro-cyclopentasilane
_chemical_name_systematic
; 
 ? 
;
_space_group_IT_number 2
_symmetry_cell_setting triclinic
_symmetry_space_group_name_Hall '-P 1'
_symmetry_space_group_name_H-M 'P -1'
_atom_sites_solution_hydrogens geom
_atom_sites_solution_primary direct
_atom_sites_solution_secondary difmap
_audit_creation_method SHELXL-97
_audit_update_record
;
2012-01-18 # Formatted by publCIF
;
_cell_angle_alpha 66.4150(10)
_cell_angle_beta 84.3530(10)
_cell_angle_gamma 84.6660(10)
_cell_formula_units_Z 2
_cell_length_a 9.2711(3)
_cell_length_b 11.4701(4)
_cell_length_c 13.3919(5)
_cell_measurement_reflns_used 9864
_cell_measurement_temperature 102(2)
_cell_measurement_theta_max 33.338
_cell_measurement_theta_min 2.677
_cell_volume 1296.56(8)
_computing_cell_refinement 'Bruker SAINT'
_computing_data_collection 'Bruker APEX2'
_computing_data_reduction 'Bruker SAINT'
_computing_molecular_graphics 'Bruker SHELXTL'
_computing_publication_material 'Bruker SHELXTL'
_computing_structure_refinement 'SHELXL-97 (Sheldrick, 2008)'
_computing_structure_solution 'SHELXS-97 (Sheldrick, 2008)'
_diffrn_ambient_temperature 102(2)
_diffrn_measured_fraction_theta_full 0.995
_diffrn_measured_fraction_theta_max 0.995
_diffrn_measurement_device_type 'Bruker APEX-II CCD'
_diffrn_measurement_method '\f and \w scans'
_diffrn_radiation_monochromator graphite
_diffrn_radiation_source 'fine-focus sealed tube'
_diffrn_radiation_type MoK\a
_diffrn_radiation_wavelength 0.71073
_diffrn_reflns_av_R_equivalents 0.0273
_diffrn_reflns_av_sigmaI/netI 0.0196
_diffrn_reflns_limit_h_max 12
_diffrn_reflns_limit_h_min -12
_diffrn_reflns_limit_k_max 15
_diffrn_reflns_limit_k_min -14
_diffrn_reflns_limit_l_max 18
_diffrn_reflns_limit_l_min -18
_diffrn_reflns_number 26211
_diffrn_reflns_theta_full 29.00
_diffrn_reflns_theta_max 29.00
_diffrn_reflns_theta_min 1.94
_exptl_absorpt_coefficient_mu 1.203
_exptl_absorpt_correction_T_max 0.5522
_exptl_absorpt_correction_T_min 0.5131
_exptl_absorpt_correction_type empirical
_exptl_absorpt_process_details 'SADABS (multi-scan)'
_exptl_crystal_colour colourless
_exptl_crystal_density_diffrn 1.590
_exptl_crystal_description block
_exptl_crystal_F_000 624
_exptl_crystal_size_max 0.64
_exptl_crystal_size_mid 0.59
_exptl_crystal_size_min 0.56
_refine_diff_density_max 0.641
_refine_diff_density_min -0.279
_refine_diff_density_rms 0.064
_refine_ls_extinction_method none
_refine_ls_goodness_of_fit_ref 1.124
_refine_ls_hydrogen_treatment constr
_refine_ls_matrix_type full
_refine_ls_number_parameters 240
_refine_ls_number_reflns 6869
_refine_ls_number_restraints 0
_refine_ls_restrained_S_all 1.124
_refine_ls_R_factor_all 0.0249
_refine_ls_R_factor_gt 0.0224
_refine_ls_shift/su_max 0.001
_refine_ls_shift/su_mean 0.000
_refine_ls_structure_factor_coef Fsqd
_refine_ls_weighting_details 'calc w=1/[\s^2^(Fo^2^)+(0.0218P)^2^+0.6893P] where P=(Fo^2^+2Fc^2^)/3'
_refine_ls_weighting_scheme calc
_refine_ls_wR_factor_gt 0.0568
_refine_ls_wR_factor_ref 0.0584
_reflns_number_gt 6411
_reflns_number_total 6869
_reflns_threshold_expression >2sigma(I)
_cod_data_source_file ic300214y_si_001_3.cif
_cod_data_source_block ja2010_147_0m
_cod_database_code 4329337

loop_
_symmetry_equiv_pos_as_xyz
'x, y, z'
'-x, -y, -z'

loop_
_atom_site_label
_atom_site_type_symbol
_atom_site_fract_x
_atom_site_fract_y
_atom_site_fract_z
_atom_site_U_iso_or_equiv
_atom_site_adp_type
_atom_site_occupancy
_atom_site_symmetry_multiplicity
_atom_site_calc_flag
_atom_site_refinement_flags
Si1 Si 0.58682(4) 0.27507(3) 0.29655(3) 0.01150(7) Uani 1 1 d .
Si2 Si 0.69444(4) 0.46136(3) 0.17702(3) 0.01501(7) Uani 1 1 d .
Si3 Si 0.80800(4) 0.53444(3) 0.28967(3) 0.01577(7) Uani 1 1 d .
Si4 Si 0.83681(4) 0.35656(3) 0.45673(3) 0.01465(7) Uani 1 1 d .
Si5 Si 0.77347(4) 0.18559(3) 0.41750(3) 0.01200(7) Uani 1 1 d .
Cl1 Cl 0.45892(4) 0.33462(3) 0.40638(3) 0.02204(7) Uani 1 1 d .
Cl2 Cl 0.56024(4) 0.60340(3) 0.07846(3) 0.02460(8) Uani 1 1 d .
Cl3 Cl 0.85154(4) 0.40815(4) 0.08158(3) 0.02701(8) Uani 1 1 d .
Cl4 Cl 1.00385(4) 0.60411(3) 0.21838(3) 0.02618(8) Uani 1 1 d .
Cl5 Cl 0.67496(4) 0.67383(3) 0.31490(3) 0.02481(7) Uani 1 1 d .
Cl6 Cl 1.04787(4) 0.32865(3) 0.49810(3) 0.02343(7) Uani 1 1 d .
Cl7 Cl 0.70842(4) 0.38183(3) 0.57952(3) 0.02269(7) Uani 1 1 d .
Cl8 Cl 0.70109(4) 0.03574(3) 0.55147(3) 0.02166(7) Uani 1 1 d .
Cl9 Cl 0.96745(3) 0.13461(3) 0.35398(3) 0.01977(7) Uani 1 1 d .
C1 C 0.48609(13) 0.18690(12) 0.23793(10) 0.0126(2) Uani 1 1 d .
C2 C 0.34459(13) 0.23216(12) 0.20242(10) 0.0136(2) Uani 1 1 d .
C3 C 0.27015(13) 0.16213(12) 0.16196(10) 0.0148(2) Uani 1 1 d .
H3 H 0.1753 0.1924 0.1387 0.018 Uiso 1 1 calc R
C4 C 0.32896(13) 0.04944(12) 0.15419(10) 0.0142(2) Uani 1 1 d .
C5 C 0.46952(14) 0.00844(12) 0.18698(10) 0.0154(2) Uani 1 1 d .
H5 H 0.5127 -0.0672 0.1812 0.019 Uiso 1 1 calc R
C6 C 0.54868(13) 0.07502(12) 0.22802(10) 0.0148(2) Uani 1 1 d .
C7 C 0.26936(14) 0.35299(12) 0.20620(11) 0.0181(2) Uani 1 1 d .
H7A H 0.1925 0.3829 0.1548 0.027 Uiso 1 1 calc R
H7B H 0.3400 0.4185 0.1860 0.027 Uiso 1 1 calc R
H7C H 0.2267 0.3360 0.2803 0.027 Uiso 1 1 calc R
C8 C 0.70012(14) 0.02335(14) 0.26059(13) 0.0214(3) Uani 1 1 d .
H8A H 0.7019 -0.0101 0.3403 0.032 Uiso 1 1 calc R
H8B H 0.7674 0.0917 0.2272 0.032 Uiso 1 1 calc R
H8C H 0.7295 -0.0452 0.2355 0.032 Uiso 1 1 calc R
C9 C 0.23937(14) -0.02378(13) 0.11137(11) 0.0168(2) Uani 1 1 d .
C10 C 0.19245(17) 0.06512(15) -0.00288(12) 0.0247(3) Uani 1 1 d .
H10A H 0.1290 0.1359 0.0025 0.037 Uiso 1 1 calc R
H10B H 0.1399 0.0173 -0.0327 0.037 Uiso 1 1 calc R
H10C H 0.2786 0.0987 -0.0512 0.037 Uiso 1 1 calc R
C11 C 0.10448(15) -0.06781(14) 0.18980(12) 0.0218(3) Uani 1 1 d .
H11A H 0.1347 -0.1210 0.2632 0.033 Uiso 1 1 calc R
H11B H 0.0474 -0.1173 0.1646 0.033 Uiso 1 1 calc R
H11C H 0.0453 0.0068 0.1916 0.033 Uiso 1 1 calc R
C12 C 0.32392(16) -0.14094(14) 0.10253(13) 0.0224(3) Uani 1 1 d .
H12A H 0.4113 -0.1143 0.0536 0.034 Uiso 1 1 calc R
H12B H 0.2627 -0.1834 0.0733 0.034 Uiso 1 1 calc R
H12C H 0.3519 -0.2001 0.1750 0.034 Uiso 1 1 calc R

loop_
_atom_site_aniso_label
_atom_site_aniso_U_11
_atom_site_aniso_U_22
_atom_site_aniso_U_33
_atom_site_aniso_U_23
_atom_site_aniso_U_13
_atom_site_aniso_U_12
Si1 0.01023(14) 0.01193(15) 0.01184(15) -0.00415(12) -0.00078(11) -0.00078(11)
Si2 0.01646(16) 0.01387(16) 0.01292(15) -0.00288(13) -0.00080(12) -0.00356(12)
Si3 0.01565(16) 0.01379(16) 0.01773(17) -0.00550(13) -0.00143(13) -0.00321(12)
Si4 0.01388(16) 0.01651(16) 0.01480(16) -0.00718(13) -0.00232(12) -0.00087(12)
Si5 0.01071(15) 0.01309(15) 0.01128(15) -0.00398(12) -0.00062(11) -0.00013(11)
Cl1 0.01752(15) 0.03155(17) 0.02270(16) -0.01796(14) -0.00198(12) 0.00563(12)
Cl2 0.02889(17) 0.01774(15) 0.02082(16) 0.00031(12) -0.00803(13) -0.00069(12)
Cl3 0.02589(17) 0.03235(18) 0.02251(16) -0.01202(14) 0.00651(13) -0.00342(14)
Cl4 0.01958(16) 0.02413(16) 0.03269(19) -0.00808(14) 0.00227(13) -0.00978(13)
Cl5 0.02667(17) 0.02036(16) 0.02913(17) -0.01210(14) -0.00534(14) 0.00481(13)
Cl6 0.01612(15) 0.02955(17) 0.02858(17) -0.01444(14) -0.00780(12) -0.00015(12)
Cl7 0.02396(16) 0.02798(17) 0.01963(15) -0.01405(13) 0.00106(12) 0.00043(13)
Cl8 0.02242(16) 0.01955(15) 0.01529(14) 0.00128(12) 0.00012(11) -0.00304(12)
Cl9 0.01116(13) 0.02819(16) 0.02363(15) -0.01487(13) -0.00011(11) 0.00144(11)
C1 0.0113(5) 0.0143(5) 0.0114(5) -0.0037(4) -0.0003(4) -0.0030(4)
C2 0.0124(5) 0.0146(5) 0.0115(5) -0.0032(4) 0.0004(4) -0.0009(4)
C3 0.0118(5) 0.0185(6) 0.0128(5) -0.0044(5) -0.0012(4) -0.0018(4)
C4 0.0134(5) 0.0181(6) 0.0113(5) -0.0056(5) 0.0007(4) -0.0039(4)
C5 0.0141(6) 0.0175(6) 0.0164(6) -0.0088(5) -0.0002(4) -0.0005(4)
C6 0.0112(5) 0.0189(6) 0.0147(5) -0.0074(5) -0.0003(4) -0.0002(4)
C7 0.0158(6) 0.0158(6) 0.0226(6) -0.0077(5) -0.0051(5) 0.0031(5)
C8 0.0130(6) 0.0249(7) 0.0335(8) -0.0191(6) -0.0063(5) 0.0046(5)
C9 0.0147(6) 0.0217(6) 0.0171(6) -0.0102(5) -0.0019(5) -0.0029(5)
C10 0.0248(7) 0.0327(8) 0.0189(6) -0.0110(6) -0.0071(5) -0.0024(6)
C11 0.0169(6) 0.0262(7) 0.0251(7) -0.0121(6) 0.0011(5) -0.0071(5)
C12 0.0208(6) 0.0256(7) 0.0274(7) -0.0171(6) -0.0031(5) -0.0020(5)

loop_
_atom_type_symbol
_atom_type_description
_atom_type_scat_dispersion_real
_atom_type_scat_dispersion_imag
_atom_type_scat_source
C C 0.0033 0.0016 'International Tables Vol C Tables 4.2.6.8 and 6.1.1.4'
H H 0.0000 0.0000 'International Tables Vol C Tables 4.2.6.8 and 6.1.1.4'
Si Si 0.0817 0.0704 'International Tables Vol C Tables 4.2.6.8 and 6.1.1.4'
Cl Cl 0.1484 0.1585 'International Tables Vol C Tables 4.2.6.8 and 6.1.1.4'

loop_
_geom_angle_atom_site_label_1
_geom_angle_atom_site_label_2
_geom_angle_atom_site_label_3
_geom_angle
C1 Si1 Cl1 113.36(4)
C1 Si1 Si2 118.37(4)
Cl1 Si1 Si2 103.028(19)
C1 Si1 Si5 125.32(4)
Cl1 Si1 Si5 92.887(18)
Si2 Si1 Si5 99.204(17)
Cl2 Si2 Cl3 109.08(2)
Cl2 Si2 Si1 116.78(2)
Cl3 Si2 Si1 106.58(2)
Cl2 Si2 Si3 110.06(2)
Cl3 Si2 Si3 108.83(2)
Si1 Si2 Si3 105.210(18)
Cl4 Si3 Cl5 110.09(2)
Cl4 Si3 Si2 110.58(2)
Cl5 Si3 Si2 108.64(2)
Cl4 Si3 Si4 111.07(2)
Cl5 Si3 Si4 110.19(2)
Si2 Si3 Si4 106.180(18)
Cl7 Si4 Cl6 108.44(2)
Cl7 Si4 Si5 113.55(2)
Cl6 Si4 Si5 110.00(2)
Cl7 Si4 Si3 110.69(2)
Cl6 Si4 Si3 111.07(2)
Si5 Si4 Si3 103.060(18)
Cl8 Si5 Cl9 110.22(2)
Cl8 Si5 Si1 110.052(19)
Cl9 Si5 Si1 116.82(2)
Cl8 Si5 Si4 113.63(2)
Cl9 Si5 Si4 101.794(19)
Si1 Si5 Si4 104.064(17)
C6 C1 C2 119.13(11)
C6 C1 Si1 120.76(9)
C2 C1 Si1 120.11(9)
C3 C2 C1 118.82(11)
C3 C2 C7 117.75(11)
C1 C2 C7 123.43(11)
C2 C3 C4 122.81(12)
C2 C3 H3 118.6
C4 C3 H3 118.6
C3 C4 C5 117.40(11)
C3 C4 C9 119.82(11)
C5 C4 C9 122.79(11)
C6 C5 C4 122.05(12)
C6 C5 H5 119.0
C4 C5 H5 119.0
C5 C6 C1 119.75(11)
C5 C6 C8 118.02(11)
C1 C6 C8 122.23(11)
C2 C7 H7A 109.5
C2 C7 H7B 109.5
H7A C7 H7B 109.5
C2 C7 H7C 109.5
H7A C7 H7C 109.5
H7B C7 H7C 109.5
C6 C8 H8A 109.5
C6 C8 H8B 109.5
H8A C8 H8B 109.5
C6 C8 H8C 109.5
H8A C8 H8C 109.5
H8B C8 H8C 109.5
C4 C9 C12 112.66(11)
C4 C9 C11 108.52(11)
C12 C9 C11 108.64(11)
C4 C9 C10 109.05(11)
C12 C9 C10 108.28(11)
C11 C9 C10 109.66(11)
C9 C10 H10A 109.5
C9 C10 H10B 109.5
H10A C10 H10B 109.5
C9 C10 H10C 109.5
H10A C10 H10C 109.5
H10B C10 H10C 109.5
C9 C11 H11A 109.5
C9 C11 H11B 109.5
H11A C11 H11B 109.5
C9 C11 H11C 109.5
H11A C11 H11C 109.5
H11B C11 H11C 109.5
C9 C12 H12A 109.5
C9 C12 H12B 109.5
H12A C12 H12B 109.5
C9 C12 H12C 109.5
H12A C12 H12C 109.5
H12B C12 H12C 109.5

loop_
_geom_bond_atom_site_label_1
_geom_bond_atom_site_label_2
_geom_bond_distance
Si1 C1 1.8618(12)
Si1 Cl1 2.0846(5)
Si1 Si2 2.3385(5)
Si1 Si5 2.3585(5)
Si2 Cl2 2.0420(5)
Si2 Cl3 2.0543(5)
Si2 Si3 2.3613(5)
Si3 Cl4 2.0409(5)
Si3 Cl5 2.0433(5)
Si3 Si4 2.3671(5)
Si4 Cl7 2.0339(5)
Si4 Cl6 2.0477(5)
Si4 Si5 2.3591(5)
Si5 Cl8 2.0330(5)
Si5 Cl9 2.0497(5)
C1 C6 1.4084(17)
C1 C2 1.4196(17)
C2 C3 1.3928(17)
C2 C7 1.5097(18)
C3 C4 1.3944(18)
C3 H3 0.9500
C4 C5 1.3948(17)
C4 C9 1.5273(17)
C5 C6 1.3942(17)
C5 H5 0.9500
C6 C8 1.5072(18)
C7 H7A 0.9800
C7 H7B 0.9800
C7 H7C 0.9800
C8 H8A 0.9800
C8 H8B 0.9800
C8 H8C 0.9800
C9 C12 1.5322(19)
C9 C11 1.5352(18)
C9 C10 1.5395(19)
C10 H10A 0.9800
C10 H10B 0.9800
C10 H10C 0.9800
C11 H11A 0.9800
C11 H11B 0.9800
C11 H11C 0.9800
C12 H12A 0.9800
C12 H12B 0.9800
C12 H12C 0.9800

loop_
_geom_torsion_atom_site_label_1
_geom_torsion_atom_site_label_2
_geom_torsion_atom_site_label_3
_geom_torsion_atom_site_label_4
_geom_torsion
C1 Si1 Si2 Cl2 58.07(5)
Cl1 Si1 Si2 Cl2 -67.91(3)
Si5 Si1 Si2 Cl2 -163.06(2)
C1 Si1 Si2 Cl3 -64.09(5)
Cl1 Si1 Si2 Cl3 169.92(2)
Si5 Si1 Si2 Cl3 74.77(2)
C1 Si1 Si2 Si3 -179.56(5)
Cl1 Si1 Si2 Si3 54.45(2)
Si5 Si1 Si2 Si3 -40.70(2)
Cl2 Si2 Si3 Cl4 -92.74(3)
Cl3 Si2 Si3 Cl4 26.75(3)
Si1 Si2 Si3 Cl4 140.66(2)
Cl2 Si2 Si3 Cl5 28.18(3)
Cl3 Si2 Si3 Cl5 147.67(2)
Si1 Si2 Si3 Cl5 -98.42(2)
Cl2 Si2 Si3 Si4 146.68(2)
Cl3 Si2 Si3 Si4 -93.83(2)
Si1 Si2 Si3 Si4 20.07(2)
Cl4 Si3 Si4 Cl7 127.21(2)
Cl5 Si3 Si4 Cl7 4.93(3)
Si2 Si3 Si4 Cl7 -112.53(2)
Cl4 Si3 Si4 Cl6 6.69(3)
Cl5 Si3 Si4 Cl6 -115.58(2)
Si2 Si3 Si4 Cl6 126.95(2)
Cl4 Si3 Si4 Si5 -111.06(2)
Cl5 Si3 Si4 Si5 126.67(2)
Si2 Si3 Si4 Si5 9.20(2)
C1 Si1 Si5 Cl8 -56.06(5)
Cl1 Si1 Si5 Cl8 65.44(2)
Si2 Si1 Si5 Cl8 169.14(2)
C1 Si1 Si5 Cl9 70.58(5)
Cl1 Si1 Si5 Cl9 -167.93(2)
Si2 Si1 Si5 Cl9 -64.23(2)
C1 Si1 Si5 Si4 -178.15(5)
Cl1 Si1 Si5 Si4 -56.66(2)
Si2 Si1 Si5 Si4 47.04(2)
Cl7 Si4 Si5 Cl8 -35.03(3)
Cl6 Si4 Si5 Cl8 86.69(3)
Si3 Si4 Si5 Cl8 -154.81(2)
Cl7 Si4 Si5 Cl9 -153.50(2)
Cl6 Si4 Si5 Cl9 -31.78(3)
Si3 Si4 Si5 Cl9 86.72(2)
Cl7 Si4 Si5 Si1 84.67(2)
Cl6 Si4 Si5 Si1 -153.61(2)
Si3 Si4 Si5 Si1 -35.11(2)
Cl1 Si1 C1 C6 -136.42(9)
Si2 Si1 C1 C6 102.76(10)
Si5 Si1 C1 C6 -24.50(12)
Cl1 Si1 C1 C2 43.66(11)
Si2 Si1 C1 C2 -77.16(10)
Si5 Si1 C1 C2 155.58(8)
C6 C1 C2 C3 1.99(17)
Si1 C1 C2 C3 -178.08(9)
C6 C1 C2 C7 -178.11(12)
Si1 C1 C2 C7 1.82(17)
C1 C2 C3 C4 -0.37(18)
C7 C2 C3 C4 179.73(12)
C2 C3 C4 C5 -1.21(18)
C2 C3 C4 C9 178.61(11)
C3 C4 C5 C6 1.18(18)
C9 C4 C5 C6 -178.63(12)
C4 C5 C6 C1 0.43(19)
C4 C5 C6 C8 -179.63(12)
C2 C1 C6 C5 -2.03(18)
Si1 C1 C6 C5 178.04(9)
C2 C1 C6 C8 178.03(12)
Si1 C1 C6 C8 -1.89(17)
C3 C4 C9 C12 176.85(12)
C5 C4 C9 C12 -3.34(17)
C3 C4 C9 C11 -62.81(15)
C5 C4 C9 C11 117.00(13)
C3 C4 C9 C10 56.60(15)
C5 C4 C9 C10 -123.59(13)
